data_7029889
loop_
_publ_author_name
'Tian, Ai-Xiang'
'Yang, Yang'
'Ying, Jun'
'Li, Na'
'Lin, Xiao-Ling'
'Zhang, Ju-Wen'
'Wang, Xiu-Li'

_publ_section_title
;
 The key role of -CH3 steric hindrance in bis(pyrazolyl) ligand on
 polyoxometalate-based compounds.
;
_journal_issue 22
_journal_name_full 'Dalton transactions (Cambridge, England : 2003)'
_journal_page_first 8405
_journal_page_last 8413
_journal_paper_doi 10.1039/c4dt00107a
_journal_volume 43
_journal_year 2014
_chemical_formula_sum 'C16 H24 Ag3 Mo12 N8 O42 P'
_chemical_formula_weight 2506
_chemical_name_systematic
; 
 ? 
;
_space_group_IT_number 8
_symmetry_cell_setting monoclinic
_symmetry_space_group_name_Hall 'C -2y'
_symmetry_space_group_name_H-M 'C 1 m 1'
_atom_sites_solution_hydrogens geom
_atom_sites_solution_primary direct
_atom_sites_solution_secondary difmap
_audit_creation_method SHELXL-97
_cell_angle_alpha 90.000(5)
_cell_angle_beta 101.712(5)
_cell_angle_gamma 90.000(5)
_cell_formula_units_Z 2
_cell_length_a 12.973(5)
_cell_length_b 19.165(5)
_cell_length_c 9.998(5)
_cell_measurement_reflns_used 6579
_cell_measurement_temperature 293(2)
_cell_measurement_theta_max 25.75
_cell_measurement_theta_min 1.92
_cell_volume 2434.0(17)
_computing_data_collection 'Bruker XSCANS'
_computing_molecular_graphics 'Bruker SHELXTL'
_computing_publication_material 'Bruker SHELXTL'
_computing_structure_refinement 'SHELXL-97 (Sheldrick, 1997)'
_computing_structure_solution 'SHELXS-97 (Sheldrick, 1990)'
_diffrn_ambient_temperature 293(2)
_diffrn_measured_fraction_theta_full 0.995
_diffrn_measured_fraction_theta_max 0.995
_diffrn_measurement_device_type 'Bruker P4'
_diffrn_radiation_monochromator graphite
_diffrn_radiation_source 'fine-focus sealed tube'
_diffrn_radiation_type MoK\a
_diffrn_radiation_wavelength 0.71069
_diffrn_reflns_av_R_equivalents 0.0115
_diffrn_reflns_av_sigmaI/netI 0.0173
_diffrn_reflns_limit_h_max 15
_diffrn_reflns_limit_h_min -12
_diffrn_reflns_limit_k_max 22
_diffrn_reflns_limit_k_min -23
_diffrn_reflns_limit_l_max 11
_diffrn_reflns_limit_l_min -12
_diffrn_reflns_number 6579
_diffrn_reflns_theta_full 25.75
_diffrn_reflns_theta_max 25.75
_diffrn_reflns_theta_min 1.92
_diffrn_standards_decay_% none
_exptl_absorpt_coefficient_mu 4.306
_exptl_absorpt_correction_T_max 0.461
_exptl_absorpt_correction_T_min 0.403
_exptl_absorpt_correction_type numerical
_exptl_absorpt_process_details 'ABSCOR by T.Higashi    8  March, 1995'
_exptl_crystal_colour orange
_exptl_crystal_density_diffrn 3.412
_exptl_crystal_density_method 'not measured'
_exptl_crystal_description block
_exptl_crystal_F_000 2332
_exptl_crystal_size_max 0.22
_exptl_crystal_size_mid 0.2
_exptl_crystal_size_min 0.18
_refine_diff_density_max 1.001
_refine_diff_density_min -1.198
_refine_diff_density_rms 0.118
_refine_ls_abs_structure_details 'Flack H D (1983), Acta Cryst. A39, 876-881'
_refine_ls_abs_structure_Flack 0.00
_refine_ls_extinction_method none
_refine_ls_goodness_of_fit_ref 0.960
_refine_ls_hydrogen_treatment mixed
_refine_ls_matrix_type full
_refine_ls_number_parameters 391
_refine_ls_number_reflns 3694
_refine_ls_number_restraints 2
_refine_ls_restrained_S_all 0.960
_refine_ls_R_factor_all 0.0259
_refine_ls_R_factor_gt 0.0243
_refine_ls_shift/su_max 0.001
_refine_ls_shift/su_mean 0.000
_refine_ls_structure_factor_coef Fsqd
_refine_ls_weighting_details 'calc w=1/[\s^2^(Fo^2^)+(0.0273P)^2^+21.5010P] where P=(Fo^2^+2Fc^2^)/3'
_refine_ls_weighting_scheme calc
_refine_ls_wR_factor_gt 0.0577
_refine_ls_wR_factor_ref 0.0588
_reflns_number_gt 3548
_reflns_number_total 4813
_reflns_threshold_expression >2sigma(I)
_cod_data_source_file c4dt00107a2.cif
_cod_data_source_block compound-1
_cod_depositor_comments 'Adding full bibliography for 7029889--7029892.cif.'
_cod_original_sg_symbol_H-M Cm
_cod_database_code 7029889

loop_
_symmetry_equiv_pos_as_xyz
'x, y, z'
'x, -y, z'
'x+1/2, y+1/2, z'
'x+1/2, -y+1/2, z'

loop_
_atom_site_label
_atom_site_type_symbol
_atom_site_fract_x
_atom_site_fract_y
_atom_site_fract_z
_atom_site_U_iso_or_equiv
_atom_site_adp_type
_atom_site_occupancy
_atom_site_symmetry_multiplicity
_atom_site_calc_flag
_atom_site_refinement_flags
P1 P -1.1133(3) 0.0000 -0.3893(4) 0.0152(3) Uani 1 2 d S
O1W O -0.5769(9) 0.0000 0.5035(16) 0.100(5) Uani 1 2 d S
O1' O -1.1707(9) -0.0453(5) -0.5033(11) 0.020(2) Uiso 0.50 1 d P
O1 O -1.0546(9) -0.0440(5) -0.2730(10) 0.016(2) Uiso 0.50 1 d P
O2W O -0.6166(14) 0.0000 0.192(2) 0.129(7) Uani 1 2 d S
O2' O -1.1928(8) -0.0477(5) -0.3367(10) 0.015(2) Uani 0.50 1 d P
O2 O -1.0338(8) -0.0474(6) -0.4452(11) 0.018(2) Uiso 0.50 1 d P
O3 O -1.0221(8) -0.1657(4) -0.2201(11) 0.073(3) Uani 1 1 d .
O4 O -1.3442(7) -0.0671(5) -0.6284(9) 0.071(3) Uani 1 1 d .
O5 O -1.4325(7) 0.0000 -0.1533(9) 0.037(2) Uani 1 2 d S
O6 O -0.8813(10) 0.0000 0.0991(11) 0.085(5) Uani 1 2 d S
O7 O -0.9770(7) -0.0710(5) -0.6469(9) 0.078(3) Uani 1 1 d .
O8 O -1.2491(7) 0.0710(5) -0.1285(8) 0.079(3) Uani 1 1 d .
O9 O -1.4120(5) -0.1845(4) -0.5223(10) 0.059(2) Uani 1 1 d .
O10 O -1.0743(8) -0.1986(4) -0.7267(8) 0.063(3) Uani 1 1 d .
O11 O -1.1548(6) -0.2023(4) -0.0523(7) 0.052(2) Uani 1 1 d .
O12 O -0.8199(6) -0.1862(4) -0.2512(9) 0.057(2) Uani 1 1 d .
O13 O -1.1770(7) -0.0700(5) -0.7368(10) 0.073(3) Uani 1 1 d .
O14 O -1.2344(8) -0.1649(5) -0.3152(8) 0.085(4) Uani 1 1 d .
O15 O -1.0509(8) -0.0724(5) -0.0409(10) 0.075(3) Uani 1 1 d .
O16 O -1.3732(7) -0.0655(4) -0.3729(8) 0.073(3) Uani 1 1 d .
O17 O -1.2038(6) -0.1656(4) -0.5581(10) 0.062(2) Uani 1 1 d .
O18 O -0.9942(8) -0.1647(5) -0.4631(10) 0.085(4) Uani 1 1 d .
O20 O -0.8812(7) -0.0660(4) -0.1480(10) 0.071(3) Uani 1 1 d .
O21 O -1.3493(8) 0.0000 -0.8761(9) 0.057(3) Uani 1 2 d S
O22 O -0.7903(7) 0.0000 -0.6257(9) 0.036(2) Uani 1 2 d S
Mo1 Mo -1.32570(8) 0.0000 -0.21712(10) 0.0268(3) Uani 1 2 d S
Mo2 Mo -0.90770(6) -0.12472(4) -0.29666(8) 0.02961(19) Uani 1 1 d .
Mo3 Mo -1.08644(6) -0.13791(4) -0.61699(7) 0.02981(18) Uani 1 1 d .
Mo4 Mo -0.96046(8) 0.0000 -0.05126(10) 0.0278(3) Uani 1 2 d S
Mo5 Mo -1.14129(6) -0.13880(4) -0.16123(8) 0.0350(2) Uani 1 1 d .
Mo6 Mo -0.89820(8) 0.0000 -0.55925(10) 0.0291(3) Uani 1 2 d S
Mo7 Mo -1.31963(5) -0.12383(4) -0.48236(7) 0.02646(18) Uani 1 1 d .
Mo8 Mo -1.26766(9) 0.0000 -0.72561(10) 0.0316(3) Uani 1 2 d S
Ag1 Ag -0.63859(7) -0.13226(5) -0.44835(9) 0.0622(2) Uani 1 1 d .
Ag2 Ag -0.70488(9) 0.0000 -0.18350(19) 0.0772(5) Uani 1 2 d S
C1 C -0.2985(7) -0.3030(4) 0.3136(8) 0.0357(19) Uani 1 1 d .
H1A H -0.3372 -0.2846 0.3741 0.043 Uiso 1 1 calc R
C2 C -0.3212(6) -0.2946(4) 0.1792(8) 0.0266(18) Uani 1 1 d .
C3 C -0.2464(8) -0.3310(5) 0.1314(9) 0.052(3) Uani 1 1 d .
H3A H -0.2424 -0.3352 0.0399 0.062 Uiso 1 1 calc R
C4 C -0.4083(7) -0.2582(5) 0.0952(11) 0.058(3) Uani 1 1 d .
H4A H -0.4669 -0.2574 0.1420 0.070 Uiso 1 1 calc R
H4B H -0.4307 -0.2837 0.0105 0.070 Uiso 1 1 calc R
C5 C -0.3823(7) -0.1863(5) 0.0634(10) 0.040(2) Uani 1 1 d .
H5A H -0.3728 -0.1583 0.1458 0.048 Uiso 1 1 calc R
H5B H -0.3166 -0.1861 0.0314 0.048 Uiso 1 1 calc R
C6 C -0.4875(6) -0.1694(4) -0.1737(9) 0.0323(18) Uani 1 1 d .
H6A H -0.4480 -0.1990 -0.2173 0.039 Uiso 1 1 calc R
C7 C -0.4657(5) -0.1556(3) -0.0413(7) 0.0203(13) Uani 1 1 d .
C8 C -0.5412(7) -0.1113(5) -0.0215(9) 0.036(2) Uani 1 1 d .
H8A H -0.5464 -0.0923 0.0624 0.043 Uiso 1 1 calc R
N1 N -0.2131(6) -0.3412(4) 0.3486(8) 0.0353(17) Uani 1 1 d .
N2 N -0.1808(9) -0.3591(4) 0.2336(9) 0.058(3) Uani 1 1 d .
H2A H -0.1270 -0.3844 0.2283 0.070 Uiso 1 1 calc R
N3 N -0.6062(5) -0.0986(3) -0.1364(7) 0.0329(14) Uani 1 1 d .
N4 N -0.5722(5) -0.1358(3) -0.2360(7) 0.0306(14) Uani 1 1 d .
O19 O -0.8481(7) -0.0684(5) -0.4069(8) 0.078(3) Uani 1 1 d .

loop_
_atom_site_aniso_label
_atom_site_aniso_U_11
_atom_site_aniso_U_22
_atom_site_aniso_U_33
_atom_site_aniso_U_23
_atom_site_aniso_U_13
_atom_site_aniso_U_12
P1 0.0130(9) 0.0166(8) 0.0156(8) 0.000 0.0021(7) 0.000
O1W 0.050(7) 0.042(5) 0.168(13) 0.000 -0.071(8) 0.000
O2W 0.149(15) 0.046(7) 0.24(2) 0.000 0.152(15) 0.000
O2' 0.016(5) 0.014(4) 0.014(4) -0.001(3) 0.004(3) 0.000(3)
O3 0.075(6) 0.053(5) 0.112(7) -0.029(5) 0.065(6) -0.035(5)
O4 0.053(6) 0.090(6) 0.086(6) 0.052(5) 0.052(5) 0.039(5)
O5 0.019(5) 0.066(7) 0.029(5) 0.000 0.012(4) 0.000
O6 0.038(7) 0.184(15) 0.028(6) 0.000 -0.004(5) 0.000
O7 0.066(6) 0.094(7) 0.056(5) 0.036(5) -0.032(4) -0.050(5)
O8 0.078(6) 0.108(7) 0.036(4) 0.027(5) -0.020(4) -0.071(6)
O9 0.027(4) 0.030(4) 0.120(7) -0.023(4) 0.015(4) -0.011(3)
O10 0.096(7) 0.042(5) 0.064(5) -0.026(4) 0.042(5) 0.000(4)
O11 0.047(5) 0.054(5) 0.056(5) 0.031(4) 0.015(4) 0.000(4)
O12 0.032(4) 0.038(4) 0.091(6) -0.011(4) -0.009(4) 0.015(3)
O13 0.044(5) 0.087(7) 0.103(7) 0.054(5) 0.054(5) 0.034(4)
O14 0.100(8) 0.097(7) 0.045(5) -0.015(5) -0.016(5) 0.073(6)
O15 0.062(6) 0.063(6) 0.115(8) -0.035(5) 0.054(6) -0.020(4)
O16 0.092(7) 0.072(5) 0.037(4) -0.025(4) -0.028(4) 0.062(5)
O17 0.040(4) 0.062(5) 0.096(6) 0.037(5) 0.044(4) 0.021(4)
O18 0.066(6) 0.105(7) 0.069(6) 0.044(6) -0.024(5) -0.059(6)
O20 0.060(6) 0.048(5) 0.123(9) -0.035(5) 0.064(6) -0.025(4)
O21 0.032(6) 0.122(10) 0.012(5) 0.000 -0.006(4) 0.000
O22 0.021(5) 0.060(6) 0.028(5) 0.000 0.009(4) 0.000
Mo1 0.0177(5) 0.0429(7) 0.0212(5) 0.000 0.0068(4) 0.000
Mo2 0.0177(4) 0.0253(4) 0.0450(5) 0.0128(4) 0.0045(3) 0.0047(3)
Mo3 0.0281(4) 0.0292(4) 0.0330(4) -0.0146(4) 0.0080(3) -0.0035(4)
Mo4 0.0219(6) 0.0413(7) 0.0180(5) 0.000 -0.0009(4) 0.000
Mo5 0.0400(5) 0.0306(4) 0.0381(5) 0.0182(4) 0.0163(4) 0.0110(4)
Mo6 0.0150(5) 0.0525(8) 0.0205(6) 0.000 0.0055(4) 0.000
Mo7 0.0191(4) 0.0215(4) 0.0378(4) -0.0061(3) 0.0034(3) -0.0040(3)
Mo8 0.0221(6) 0.0536(8) 0.0165(5) 0.000 -0.0024(4) 0.000
Ag1 0.0482(4) 0.1023(7) 0.0317(3) -0.0148(4) -0.0025(3) -0.0005(4)
Ag2 0.0331(6) 0.0352(5) 0.1522(14) 0.000 -0.0076(7) 0.000
C1 0.044(5) 0.029(4) 0.034(4) 0.004(3) 0.010(4) -0.013(4)
C2 0.026(4) 0.021(4) 0.028(4) 0.009(3) -0.005(3) -0.004(3)
C3 0.078(8) 0.045(5) 0.027(4) 0.006(4) -0.001(4) 0.004(5)
C4 0.035(5) 0.070(7) 0.061(6) 0.030(5) -0.013(4) -0.011(4)
C5 0.030(5) 0.036(5) 0.046(5) 0.012(4) -0.008(4) 0.001(4)
C6 0.027(4) 0.025(4) 0.048(5) -0.004(4) 0.017(4) 0.003(3)
C7 0.012(3) 0.020(3) 0.027(3) 0.006(3) -0.001(3) -0.002(3)
C8 0.024(4) 0.047(5) 0.036(4) -0.014(4) 0.003(3) 0.003(4)
N1 0.041(4) 0.033(3) 0.034(4) -0.004(3) 0.011(4) 0.006(3)
N2 0.079(7) 0.044(5) 0.052(5) -0.002(4) 0.014(5) 0.026(5)
N3 0.021(3) 0.037(3) 0.041(4) 0.000(3) 0.007(3) -0.001(3)
N4 0.027(4) 0.033(3) 0.029(4) -0.003(3) 0.001(3) -0.002(3)
O19 0.073(6) 0.105(7) 0.044(5) 0.039(5) -0.017(4) -0.064(5)

loop_
_atom_type_symbol
_atom_type_description
_atom_type_scat_dispersion_real
_atom_type_scat_dispersion_imag
_atom_type_scat_source
C C 0.0033 0.0016 'International Tables Vol C Tables 4.2.6.8 and 6.1.1.4'
H H 0.0000 0.0000 'International Tables Vol C Tables 4.2.6.8 and 6.1.1.4'
N N 0.0061 0.0033 'International Tables Vol C Tables 4.2.6.8 and 6.1.1.4'
O O 0.0106 0.0060 'International Tables Vol C Tables 4.2.6.8 and 6.1.1.4'
P P 0.1023 0.0942 'International Tables Vol C Tables 4.2.6.8 and 6.1.1.4'
Ag Ag -0.8971 1.1015 'International Tables Vol C Tables 4.2.6.8 and 6.1.1.4'
Mo Mo -1.6832 0.6857 'International Tables Vol C Tables 4.2.6.8 and 6.1.1.4'
W W -0.8490 6.8722 'International Tables Vol C Tables 4.2.6.8 and 6.1.1.4'

loop_
_geom_angle_atom_site_label_1
_geom_angle_atom_site_label_2
_geom_angle_atom_site_label_3
_geom_angle
_geom_angle_site_symmetry_1
_geom_angle_site_symmetry_3
O1' P1 O1' 70.5(8) . 2
O1' P1 O1 178.7(7) . 2
O1' P1 O1 110.8(4) 2 2
O1' P1 O1 110.8(4) . .
O1' P1 O1 178.7(7) 2 .
O1 P1 O1 67.9(8) 2 .
O1' P1 O2' 109.7(6) . 2
O1' P1 O2' 69.8(6) 2 2
O1 P1 O2' 71.1(6) 2 2
O1 P1 O2' 109.6(6) . 2
O1' P1 O2' 69.8(6) . .
O1' P1 O2' 109.7(6) 2 .
O1 P1 O2' 109.6(6) 2 .
O1 P1 O2' 71.1(6) . .
O2' P1 O2' 72.4(8) 2 .
O1' P1 O2 109.0(6) . 2
O1' P1 O2 69.7(6) 2 2
O1 P1 O2 71.6(6) 2 2
O1 P1 O2 109.5(6) . 2
O2' P1 O2 108.2(3) 2 2
O2' P1 O2 178.8(7) . 2
O1' P1 O2 69.7(6) . .
O1' P1 O2 109.0(6) 2 .
O1 P1 O2 109.5(6) 2 .
O1 P1 O2 71.6(6) . .
O2' P1 O2 178.8(7) 2 .
O2' P1 O2 108.2(3) . .
O2 P1 O2 71.2(8) 2 .
P1 O1' O1' 54.7(4) . 2
P1 O1' O2' 56.3(5) . .
O1' O1' O2' 91.5(5) 2 .
P1 O1' O2 56.6(5) . .
O1' O1' O2 91.3(5) 2 .
O2' O1' O2 92.0(7) . .
P1 O1' Mo8 124.1(6) . .
O1' O1' Mo8 69.5(2) 2 .
O2' O1' Mo8 135.4(7) . .
O2 O1' Mo8 126.9(7) . .
P1 O1' Mo3 124.4(6) . .
O1' O1' Mo3 135.7(3) 2 .
O2' O1' Mo3 126.3(6) . .
O2 O1' Mo3 68.0(5) . .
Mo8 O1' Mo3 91.8(4) . .
P1 O1' Mo7 123.9(6) . .
O1' O1' Mo7 127.1(3) 2 .
O2' O1' Mo7 67.9(5) . .
O2 O1' Mo7 135.2(7) . .
Mo8 O1' Mo7 91.5(4) . .
Mo3 O1' Mo7 91.6(3) . .
P1 O1 O1 56.1(4) . 2
P1 O1 O2' 55.4(5) . .
O1 O1 O2' 92.3(5) 2 .
P1 O1 O2 55.4(5) . .
O1 O1 O2 92.0(5) 2 .
O2' O1 O2 89.5(6) . .
P1 O1 Mo4 125.7(6) . .
O1 O1 Mo4 69.9(2) 2 .
O2' O1 Mo4 128.2(7) . .
O2 O1 Mo4 137.2(7) . .
P1 O1 Mo2 123.1(6) . .
O1 O1 Mo2 128.2(2) 2 .
O2' O1 Mo2 132.3(6) . .
O2 O1 Mo2 67.8(5) . .
Mo4 O1 Mo2 92.8(3) . .
P1 O1 Mo5 123.0(6) . .
O1 O1 Mo5 136.2(2) 2 .
O2' O1 Mo5 67.7(5) . .
O2 O1 Mo5 124.6(6) . .
Mo4 O1 Mo5 91.9(3) . .
Mo2 O1 Mo5 90.8(3) . .
P1 O2' O1' 53.9(5) . .
P1 O2' O1 53.5(5) . .
O1' O2' O1 89.5(8) . .
P1 O2' Mo7 124.3(6) . .
O1' O2' Mo7 70.7(5) . .
O1 O2' Mo7 138.1(6) . .
P1 O2' Mo1 121.7(5) . .
O1' O2' Mo1 136.0(6) . .
O1 O2' Mo1 124.4(6) . .
Mo7 O2' Mo1 93.3(4) . .
P1 O2' Mo5 123.8(6) . .
O1' O2' Mo5 128.5(6) . .
O1 O2' Mo5 70.5(5) . .
Mo7 O2' Mo5 93.1(3) . .
Mo1 O2' Mo5 91.9(4) . .
P1 O2 O1' 53.7(5) . .
P1 O2 O1 52.9(5) . .
O1' O2 O1 88.7(7) . .
P1 O2 O2 54.4(4) . 2
O1' O2 O2 88.7(5) . 2
O1 O2 O2 88.0(5) . 2
P1 O2 Mo3 123.7(6) . .
O1' O2 Mo3 70.3(5) . .
O1 O2 Mo3 128.7(6) . .
O2 O2 Mo3 135.4(3) 2 .
P1 O2 Mo6 122.6(6) . .
O1' O2 Mo6 127.6(7) . .
O1 O2 Mo6 133.8(6) . .
O2 O2 Mo6 68.3(2) 2 .
Mo3 O2 Mo6 93.5(4) . .
P1 O2 Mo2 122.6(6) . .
O1' O2 Mo2 135.7(7) . .
O1 O2 Mo2 69.8(5) . .
O2 O2 Mo2 126.9(2) 2 .
Mo3 O2 Mo2 93.0(4) . .
Mo6 O2 Mo2 93.0(4) . .
Mo5 O3 Mo2 139.8(5) . .
Mo7 O4 Mo8 139.7(5) . .
Mo6 O7 Mo3 139.7(6) . .
Mo1 O8 Mo5 138.4(5) . 2
Mo8 O13 Mo3 139.9(5) . .
Mo5 O14 Mo7 140.2(6) . .
Mo4 O15 Mo5 139.8(6) . .
Mo7 O16 Mo1 140.2(5) . .
Mo3 O17 Mo7 139.0(5) . .
Mo3 O18 Mo2 140.4(6) . .
Mo2 O20 Mo4 138.4(5) . .
O5 Mo1 O8 103.5(4) . .
O5 Mo1 O8 103.5(4) . 2
O8 Mo1 O8 97.7(6) . 2
O5 Mo1 O16 98.7(4) . .
O8 Mo1 O16 155.1(4) . .
O8 Mo1 O16 87.8(3) 2 .
O5 Mo1 O16 98.7(4) . 2
O8 Mo1 O16 87.8(3) . 2
O8 Mo1 O16 155.1(4) 2 2
O16 Mo1 O16 77.8(5) . 2
O5 Mo1 O2' 156.7(2) . 2
O8 Mo1 O2' 65.8(4) . 2
O8 Mo1 O2' 98.5(4) 2 2
O16 Mo1 O2' 89.5(4) . 2
O16 Mo1 O2' 61.6(4) 2 2
O5 Mo1 O2' 156.7(2) . .
O8 Mo1 O2' 98.5(4) . .
O8 Mo1 O2' 65.8(4) 2 .
O16 Mo1 O2' 61.6(4) . .
O16 Mo1 O2' 89.5(4) 2 .
O2' Mo1 O2' 43.6(5) 2 .
O12 Mo2 O19 103.8(5) . .
O12 Mo2 O20 102.1(4) . .
O19 Mo2 O20 95.3(4) . .
O12 Mo2 O18 101.6(4) . .
O19 Mo2 O18 87.6(4) . .
O20 Mo2 O18 154.7(5) . .
O12 Mo2 O3 98.1(4) . .
O19 Mo2 O3 156.6(4) . .
O20 Mo2 O3 87.8(4) . .
O18 Mo2 O3 80.0(4) . .
O12 Mo2 O2 159.7(4) . .
O19 Mo2 O2 65.9(4) . .
O20 Mo2 O2 96.4(4) . .
O18 Mo2 O2 61.9(4) . .
O3 Mo2 O2 90.8(4) . .
O12 Mo2 O1 156.7(4) . .
O19 Mo2 O1 96.6(4) . .
O20 Mo2 O1 64.3(4) . .
O18 Mo2 O1 90.3(4) . .
O3 Mo2 O1 63.9(4) . .
O2 Mo2 O1 42.4(4) . .
O10 Mo3 O18 103.4(5) . .
O10 Mo3 O17 102.2(5) . .
O18 Mo3 O17 95.4(4) . .
O10 Mo3 O7 101.0(5) . .
O18 Mo3 O7 86.7(3) . .
O17 Mo3 O7 155.5(4) . .
O10 Mo3 O13 100.9(4) . .
O18 Mo3 O13 154.4(5) . .
O17 Mo3 O13 87.4(3) . .
O7 Mo3 O13 80.7(4) . .
O10 Mo3 O2 158.6(4) . .
O18 Mo3 O2 64.1(4) . .
O17 Mo3 O2 96.5(4) . .
O7 Mo3 O2 62.5(4) . .
O13 Mo3 O2 90.3(4) . .
O10 Mo3 O1' 158.8(4) . .
O18 Mo3 O1' 95.1(5) . .
O17 Mo3 O1' 65.5(4) . .
O7 Mo3 O1' 90.1(4) . .
O13 Mo3 O1' 62.9(4) . .
O2 Mo3 O1' 41.8(3) . .
O6 Mo4 O15 103.7(4) . .
O6 Mo4 O15 103.7(4) . 2
O15 Mo4 O15 98.3(6) . 2
O6 Mo4 O20 98.9(5) . 2
O15 Mo4 O20 154.7(4) . 2
O15 Mo4 O20 86.9(4) 2 2
O6 Mo4 O20 98.9(5) . .
O15 Mo4 O20 86.9(4) . .
O15 Mo4 O20 154.7(4) 2 .
O20 Mo4 O20 78.5(5) 2 .
O6 Mo4 O1 158.9(3) . .
O15 Mo4 O1 65.4(4) . .
O15 Mo4 O1 96.0(4) 2 .
O20 Mo4 O1 89.5(4) 2 .
O20 Mo4 O1 63.6(4) . .
O6 Mo4 O1 158.9(3) . 2
O15 Mo4 O1 96.0(4) . 2
O15 Mo4 O1 65.4(4) 2 2
O20 Mo4 O1 63.6(4) 2 2
O20 Mo4 O1 89.5(4) . 2
O1 Mo4 O1 40.2(5) . 2
O11 Mo5 O14 102.2(5) . .
O11 Mo5 O3 102.2(4) . .
O14 Mo5 O3 96.2(4) . .
O11 Mo5 O15 101.6(4) . .
O14 Mo5 O15 154.7(4) . .
O3 Mo5 O15 86.7(4) . .
O11 Mo5 O8 101.5(4) . 2
O14 Mo5 O8 87.2(4) . 2
O3 Mo5 O8 154.7(4) . 2
O15 Mo5 O8 80.1(4) . 2
O11 Mo5 O2' 158.7(4) . .
O14 Mo5 O2' 63.7(4) . .
O3 Mo5 O2' 95.4(4) . .
O15 Mo5 O2' 91.1(4) . .
O8 Mo5 O2' 63.6(4) 2 .
O11 Mo5 O1 159.1(4) . .
O14 Mo5 O1 95.9(4) . .
O3 Mo5 O1 65.1(4) . .
O15 Mo5 O1 62.6(4) . .
O8 Mo5 O1 89.7(4) 2 .
O2' Mo5 O1 41.8(3) . .
O22 Mo6 O7 104.1(4) . .
O22 Mo6 O7 104.1(4) . 2
O7 Mo6 O7 97.0(6) . 2
O22 Mo6 O19 97.7(4) . 2
O7 Mo6 O19 156.3(4) . 2
O7 Mo6 O19 86.7(3) 2 2
O22 Mo6 O19 97.7(4) . .
O7 Mo6 O19 86.7(3) . .
O7 Mo6 O19 156.3(4) 2 .
O19 Mo6 O19 81.1(5) 2 .
O22 Mo6 O2 157.5(3) . .
O7 Mo6 O2 64.0(4) . .
O7 Mo6 O2 96.6(4) 2 .
O19 Mo6 O2 92.3(4) 2 .
O19 Mo6 O2 63.9(4) . .
O22 Mo6 O2 157.5(3) . 2
O7 Mo6 O2 96.6(4) . 2
O7 Mo6 O2 64.0(4) 2 2
O19 Mo6 O2 63.9(4) 2 2
O19 Mo6 O2 92.3(4) . 2
O2 Mo6 O2 43.4(5) . 2
O9 Mo7 O4 103.2(5) . .
O9 Mo7 O16 103.4(5) . .
O4 Mo7 O16 95.3(4) . .
O9 Mo7 O14 100.2(5) . .
O4 Mo7 O14 155.1(5) . .
O16 Mo7 O14 87.2(3) . .
O9 Mo7 O17 101.0(4) . .
O4 Mo7 O17 87.5(3) . .
O16 Mo7 O17 154.0(4) . .
O14 Mo7 O17 79.9(4) . .
O9 Mo7 O2' 157.9(4) . .
O4 Mo7 O2' 96.3(4) . .
O16 Mo7 O2' 64.1(4) . .
O14 Mo7 O2' 62.6(4) . .
O17 Mo7 O2' 89.9(4) . .
O9 Mo7 O1' 159.7(4) . .
O4 Mo7 O1' 65.1(4) . .
O16 Mo7 O1' 94.5(4) . .
O14 Mo7 O1' 90.1(4) . .
O17 Mo7 O1' 63.3(4) . .
O2' Mo7 O1' 41.5(4) . .
O21 Mo8 O13 104.4(4) . 2
O21 Mo8 O13 104.4(4) . .
O13 Mo8 O13 96.2(6) 2 .
O21 Mo8 O4 98.8(4) . 2
O13 Mo8 O4 86.9(3) 2 2
O13 Mo8 O4 155.0(4) . 2
O21 Mo8 O4 98.8(4) . .
O13 Mo8 O4 155.0(4) 2 .
O13 Mo8 O4 86.9(3) . .
O4 Mo8 O4 80.4(5) 2 .
O21 Mo8 O1' 158.4(3) . 2
O13 Mo8 O1' 64.9(4) 2 2
O13 Mo8 O1' 95.6(4) . 2
O4 Mo8 O1' 63.2(4) 2 2
O4 Mo8 O1' 90.1(4) . 2
O21 Mo8 O1' 158.4(3) . .
O13 Mo8 O1' 95.6(4) 2 .
O13 Mo8 O1' 64.9(4) . .
O4 Mo8 O1' 90.1(4) 2 .
O4 Mo8 O1' 63.2(4) . .
O1' Mo8 O1' 41.0(5) 2 .
N1 Ag1 N4 163.9(3) 4_444 .
N3 Ag2 N3 112.1(3) 2 .
N1 C1 C2 109.8(8) . .
C1 C2 C3 105.5(7) . .
C1 C2 C4 129.4(10) . .
C3 C2 C4 125.1(9) . .
N2 C3 C2 109.6(8) . .
C2 C4 C5 113.1(7) . .
C7 C5 C4 111.3(7) . .
N4 C6 C7 111.3(8) . .
C6 C7 C8 105.1(7) . .
C6 C7 C5 127.7(8) . .
C8 C7 C5 127.1(8) . .
N3 C8 C7 110.4(7) . .
C1 N1 N2 107.9(8) . .
C1 N1 Ag1 125.6(6) . 4_546
N2 N1 Ag1 126.5(6) . 4_546
C3 N2 N1 107.3(9) . .
C8 N3 N4 107.4(7) . .
C8 N3 Ag2 125.0(6) . .
N4 N3 Ag2 122.2(5) . .
C6 N4 N3 105.8(7) . .
C6 N4 Ag1 128.2(6) . .
N3 N4 Ag1 125.9(5) . .
Mo2 O19 Mo6 137.0(5) . .

loop_
_geom_bond_atom_site_label_1
_geom_bond_atom_site_label_2
_geom_bond_distance
_geom_bond_site_symmetry_2
P1 O1' 1.505(11) .
P1 O1' 1.505(11) 2
P1 O1 1.512(10) 2
P1 O1 1.512(10) .
P1 O2' 1.549(11) 2
P1 O2' 1.549(11) .
P1 O2 1.560(11) 2
P1 O2 1.560(11) .
O1' O1' 1.74(2) 2
O1' O2' 1.748(15) .
O1' O2 1.753(15) .
O1' Mo8 2.478(11) .
O1' Mo3 2.477(11) .
O1' Mo7 2.491(11) .
O1 O1 1.69(2) 2
O1 O2' 1.779(15) .
O1 O2 1.798(16) .
O1 Mo4 2.453(10) .
O1 Mo2 2.502(11) .
O1 Mo5 2.514(11) .
O2' Mo7 2.446(10) .
O2' Mo1 2.465(11) .
O2' Mo5 2.469(10) .
O2 O2 1.82(2) 2
O2 Mo3 2.439(11) .
O2 Mo6 2.456(11) .
O2 Mo2 2.469(10) .
O3 Mo5 1.837(10) .
O3 Mo2 1.966(9) .
O4 Mo7 1.796(7) .
O4 Mo8 1.994(8) .
O5 Mo1 1.639(9) .
O6 Mo4 1.639(11) .
O7 Mo6 1.816(8) .
O7 Mo3 1.981(8) .
O8 Mo1 1.807(8) .
O8 Mo5 1.985(7) 2
O9 Mo7 1.659(6) .
O10 Mo3 1.629(7) .
O11 Mo5 1.665(7) .
O12 Mo2 1.638(7) .
O13 Mo8 1.803(8) .
O13 Mo3 1.984(8) .
O14 Mo5 1.823(9) .
O14 Mo7 1.971(8) .
O15 Mo4 1.833(9) .
O15 Mo5 1.968(9) .
O16 Mo7 1.800(8) .
O16 Mo1 1.997(7) .
O17 Mo3 1.819(8) .
O17 Mo7 1.984(8) .
O18 Mo3 1.821(9) .
O18 Mo2 1.964(9) .
O20 Mo2 1.840(8) .
O20 Mo4 1.999(8) .
O21 Mo8 1.655(8) .
O22 Mo6 1.667(9) .
Mo1 O8 1.807(8) 2
Mo1 O16 1.997(7) 2
Mo1 O2' 2.465(11) 2
Mo2 O19 1.823(7) .
Mo4 O15 1.833(9) 2
Mo4 O20 1.999(8) 2
Mo4 O1 2.453(10) 2
Mo5 O8 1.985(7) 2
Mo6 O7 1.816(8) 2
Mo6 O19 2.015(8) 2
Mo6 O19 2.015(8) .
Mo6 O2 2.456(11) 2
Mo8 O13 1.803(8) 2
Mo8 O4 1.994(8) 2
Mo8 O1' 2.478(11) 2
Ag1 N1 2.126(8) 4_444
Ag1 N4 2.124(7) .
Ag2 N3 2.278(6) 2
Ag2 N3 2.278(6) .
C1 N1 1.315(11) .
C1 C2 1.326(11) .
C2 C3 1.358(13) .
C2 C4 1.443(11) .
C3 N2 1.305(12) .
C4 C5 1.469(12) .
C5 C7 1.468(10) .
C6 N4 1.316(10) .
C6 C7 1.323(11) .
C7 C8 1.341(11) .
C8 N3 1.303(10) .
N1 N2 1.346(12) .
N1 Ag1 2.126(8) 4_546
N3 N4 1.367(9) .
